data_4100693
loop_
_publ_author_name
'Emmanuel Terazzi'
'Stephane Torelli'
'Jean-Pierre Rivera'
'Jean-Marc Benech'
'Gerald Bernardinelli'
'Cyril Bourgogne'
'Bertrand Donnio'
'Daniel Guillon'
'Daniel Imbert'
'Jean-Claude Bunzli'
'Andre Pinto'
'Damien Jeannerat'
'Claude Piguet'

_publ_section_title
;
Molecular Control of Macroscopic Cubic, Columnar and Lamellar
Organizations in Luminescent Lanthanide-containing Thermotropic
Liquid Crystals.
;
_journal_name_full 'Journal of the American Chemical Society'
_journal_paper_doi 10.1021/ja0446101
_journal_year 2005
_chemical_formula_sum 'C23 H8 Al F15 O2'
_chemical_formula_weight 628.27
_space_group_IT_number 61
_symmetry_cell_setting orthorhombic
_symmetry_space_group_name_Hall '-P 2ac 2ab'
_symmetry_space_group_name_H-M 'P b c a'
_cell_angle_alpha 90.00
_cell_angle_beta 90.00
_cell_angle_gamma 90.00
_cell_formula_units_Z 8
_cell_length_a 18.284(14)
_cell_length_b 12.623(10)
_cell_length_c 20.466(16)
_cell_measurement_temperature 173(2)
_cell_volume 4723(6)
_diffrn_ambient_temperature 173(2)
_exptl_crystal_density_diffrn 1.767
_cod_depositor_comments
;
The following automatic conversions were performed:
'_symmetry_cell_setting' value 'Orthorhombic' changed to 'orthorhombic'
according to '/home/saulius/struct/CIF-dictionaries/cif_core.dic'
dictionary named 'cif_core.dic' version 2.4.1 from 2010-06-29.

Automatic conversion script
Id: cif_fix_enum 1527 2010-12-29 10:47:43Z saulius 
;
_cod_database_code 4100693

loop_
_symmetry_equiv_pos_as_xyz
'x, y, z'
'-x+1/2, -y, z+1/2'
'-x, y+1/2, -z+1/2'
'x+1/2, -y+1/2, -z'
'-x, -y, -z'
'x-1/2, y, -z-1/2'
'x, -y-1/2, z-1/2'
'-x-1/2, y-1/2, z'

loop_
_atom_site_label
_atom_site_type_symbol
_atom_site_fract_x
_atom_site_fract_y
_atom_site_fract_z
_atom_site_U_iso_or_equiv
_atom_site_adp_type
_atom_site_occupancy
_atom_site_symmetry_multiplicity
_atom_site_calc_flag
_atom_site_refinement_flags
_atom_site_disorder_assembly
_atom_site_disorder_group
Al1 Al 0.05825(4) 0.95927(7) 0.17026(4) 0.0360(2) Uani 1 1 d . . .
O1 O 0.12718(10) 0.88745(16) 0.12468(9) 0.0429(5) Uani 1 1 d . . .
O2 O 0.16856(11) 0.80256(18) 0.03835(11) 0.0580(6) Uani 1 1 d . . .
C1 C 0.09600(15) 0.9868(2) 0.25969(13) 0.0359(7) Uani 1 1 d . . .
C2 C 0.16677(16) 0.9788(2) 0.28176(14) 0.0407(7) Uani 1 1 d . . .
C3 C 0.18857(16) 1.0098(2) 0.34379(15) 0.0436(8) Uani 1 1 d . . .
C4 C 0.13798(17) 1.0509(2) 0.38544(14) 0.0422(7) Uani 1 1 d . . .
C5 C 0.06716(16) 1.0635(2) 0.36574(13) 0.0386(7) Uani 1 1 d . . .
C6 C 0.04821(14) 1.0315(2) 0.30436(13) 0.0352(7) Uani 1 1 d . . .
C7 C 0.04620(15) 1.1001(2) 0.12795(12) 0.0342(7) Uani 1 1 d . . .
C8 C 0.10712(16) 1.1587(2) 0.11108(13) 0.0404(7) Uani 1 1 d . . .
C9 C 0.10498(17) 1.2600(3) 0.08676(13) 0.0434(8) Uani 1 1 d . . .
C10 C 0.0382(2) 1.3061(2) 0.07704(14) 0.0467(8) Uani 1 1 d . . .
C11 C -0.02503(17) 1.2527(2) 0.09305(14) 0.0423(7) Uani 1 1 d . . .
C12 C -0.01896(15) 1.1520(2) 0.11813(13) 0.0376(7) Uani 1 1 d . . .
C13 C -0.03257(15) 0.8732(2) 0.16248(13) 0.0365(7) Uani 1 1 d . . .
C14 C -0.07009(15) 0.8701(2) 0.10365(13) 0.0366(7) Uani 1 1 d . . .
C15 C -0.13925(16) 0.8309(2) 0.09607(13) 0.0384(7) Uani 1 1 d . . .
C16 C -0.17511(15) 0.7898(2) 0.14942(14) 0.0387(7) Uani 1 1 d . . .
C17 C -0.14012(16) 0.7878(2) 0.20862(14) 0.0386(7) Uani 1 1 d . . .
C18 C -0.07079(16) 0.8278(2) 0.21356(13) 0.0375(7) Uani 1 1 d . . .
C19 C 0.14719(15) 0.8020(3) 0.09891(15) 0.0433(8) Uani 1 1 d . . .
C20 C 0.1684(2) 0.9024(3) 0.00370(17) 0.0777(12) Uani 1 1 d . . .
H20A H 0.1853 0.8912 -0.0412 0.117 Uiso 1 1 calc R . .
H20B H 0.2010 0.9524 0.0258 0.117 Uiso 1 1 calc R . .
H20C H 0.1186 0.9312 0.0030 0.117 Uiso 1 1 calc R . .
C21 C 0.15079(16) 0.7002(3) 0.1315(2) 0.0536(9) Uani 1 1 d . . .
C22 C 0.14849(18) 0.7002(3) 0.1964(2) 0.0773(12) Uani 1 1 d . . .
H22A H 0.1446 0.7652 0.2195 0.093 Uiso 1 1 calc R . .
H22B H 0.1507 0.6351 0.2197 0.093 Uiso 1 1 calc R . .
C23 C 0.16024(19) 0.6049(3) 0.0900(2) 0.0923(14) Uani 1 1 d . . .
H23A H 0.1617 0.5416 0.1177 0.138 Uiso 1 1 calc R . .
H23B H 0.2061 0.6106 0.0655 0.138 Uiso 1 1 calc R . .
H23C H 0.1192 0.5994 0.0594 0.138 Uiso 1 1 calc R . .
F2 F 0.21953(9) 0.93978(14) 0.24233(8) 0.0577(5) Uani 1 1 d . . .
F3 F 0.25892(10) 1.00111(15) 0.36243(9) 0.0693(6) Uani 1 1 d . . .
F4 F 0.15857(10) 1.08185(14) 0.44581(8) 0.0634(5) Uani 1 1 d . . .
F5 F 0.01816(9) 1.10993(13) 0.40607(8) 0.0553(5) Uani 1 1 d . . .
F6 F -0.02237(8) 1.04764(13) 0.28550(8) 0.0526(5) Uani 1 1 d . . .
F8 F 0.17444(9) 1.11609(13) 0.12029(8) 0.0525(5) Uani 1 1 d . . .
F9 F 0.16660(10) 1.31453(14) 0.07405(9) 0.0643(5) Uani 1 1 d . . .
F10 F 0.03335(11) 1.40605(14) 0.05423(9) 0.0670(5) Uani 1 1 d . . .
F11 F -0.09061(10) 1.29904(14) 0.08535(9) 0.0643(5) Uani 1 1 d . . .
F12 F -0.08303(8) 1.10406(13) 0.13531(8) 0.0519(5) Uani 1 1 d . . .
F14 F -0.03710(9) 0.91124(14) 0.04982(7) 0.0506(5) Uani 1 1 d . . .
F15 F -0.17435(9) 0.83501(14) 0.03820(7) 0.0568(5) Uani 1 1 d . . .
F16 F -0.24351(9) 0.75250(14) 0.14369(8) 0.0560(5) Uani 1 1 d . . .
F17 F -0.17499(9) 0.74606(14) 0.26087(8) 0.0566(5) Uani 1 1 d . . .
F18 F -0.03880(9) 0.82359(14) 0.27324(7) 0.0544(5) Uani 1 1 d . . .

loop_
_atom_site_aniso_label
_atom_site_aniso_U_11
_atom_site_aniso_U_22
_atom_site_aniso_U_33
_atom_site_aniso_U_23
_atom_site_aniso_U_13
_atom_site_aniso_U_12
Al1 0.0407(5) 0.0376(6) 0.0295(5) -0.0010(4) -0.0001(4) 0.0012(4)
O1 0.0471(12) 0.0416(14) 0.0401(12) -0.0083(10) 0.0021(9) 0.0028(10)
O2 0.0586(14) 0.0685(17) 0.0469(15) -0.0216(13) 0.0125(11) -0.0066(11)
C1 0.0416(19) 0.0300(17) 0.0361(17) 0.0017(14) -0.0005(13) 0.0015(12)
C2 0.0416(19) 0.0373(19) 0.0431(19) -0.0036(15) 0.0010(15) 0.0082(14)
C3 0.045(2) 0.0366(19) 0.049(2) -0.0034(15) -0.0191(15) 0.0072(14)
C4 0.065(2) 0.0303(19) 0.0316(18) -0.0033(14) -0.0104(16) 0.0025(15)
C5 0.052(2) 0.0300(18) 0.0338(17) -0.0014(14) 0.0089(15) 0.0031(14)
C6 0.0346(17) 0.0352(18) 0.0357(17) 0.0004(14) -0.0037(13) 0.0003(13)
C7 0.0379(18) 0.0389(19) 0.0257(15) -0.0061(13) 0.0004(12) -0.0014(14)
C8 0.0437(19) 0.046(2) 0.0313(17) -0.0073(15) 0.0040(13) 0.0025(16)
C9 0.059(2) 0.037(2) 0.0342(18) -0.0050(15) 0.0081(15) -0.0111(17)
C10 0.081(3) 0.029(2) 0.0293(17) -0.0019(14) 0.0005(16) 0.0001(18)
C11 0.053(2) 0.039(2) 0.0352(18) -0.0069(15) -0.0083(14) 0.0078(17)
C12 0.0400(19) 0.040(2) 0.0329(17) -0.0075(14) -0.0007(13) -0.0056(15)
C13 0.0470(18) 0.0309(17) 0.0317(17) -0.0013(13) 0.0004(14) 0.0043(13)
C14 0.0484(19) 0.0340(19) 0.0273(17) -0.0024(13) 0.0048(14) -0.0006(14)
C15 0.0491(19) 0.0387(19) 0.0273(17) -0.0049(14) -0.0066(14) 0.0037(14)
C16 0.0354(18) 0.0327(18) 0.048(2) -0.0045(14) -0.0036(14) -0.0003(13)
C17 0.0464(19) 0.0340(19) 0.0354(18) 0.0087(14) 0.0041(15) 0.0005(14)
C18 0.052(2) 0.0344(19) 0.0264(17) 0.0032(13) -0.0043(14) 0.0027(14)
C19 0.0323(17) 0.048(2) 0.050(2) -0.0146(18) -0.0037(14) -0.0022(14)
C20 0.093(3) 0.099(3) 0.041(2) 0.002(2) 0.0085(19) -0.021(2)
C21 0.041(2) 0.038(2) 0.082(3) -0.002(2) -0.0086(18) -0.0046(14)
C22 0.075(3) 0.050(3) 0.106(3) 0.029(2) -0.026(2) -0.0224(19)
C23 0.060(2) 0.046(3) 0.171(5) -0.028(3) -0.008(3) 0.0005(18)
F2 0.0434(11) 0.0663(13) 0.0634(12) -0.0197(10) -0.0046(9) 0.0087(8)
F3 0.0595(13) 0.0661(13) 0.0823(14) -0.0245(10) -0.0338(10) 0.0177(9)
F4 0.0921(14) 0.0586(13) 0.0396(11) -0.0107(9) -0.0222(9) 0.0031(10)
F5 0.0696(12) 0.0545(12) 0.0418(10) -0.0106(9) 0.0084(9) -0.0016(9)
F6 0.0424(10) 0.0637(12) 0.0518(11) -0.0127(9) -0.0024(8) 0.0056(8)
F8 0.0433(11) 0.0545(12) 0.0598(11) -0.0044(9) 0.0083(8) -0.0024(8)
F9 0.0778(13) 0.0527(12) 0.0624(12) -0.0011(10) 0.0186(10) -0.0195(10)
F10 0.1101(16) 0.0362(12) 0.0546(12) 0.0046(9) 0.0028(10) 0.0016(10)
F11 0.0712(14) 0.0460(12) 0.0757(13) -0.0033(10) -0.0192(10) 0.0154(9)
F12 0.0438(11) 0.0475(11) 0.0646(11) -0.0021(9) -0.0022(8) -0.0007(8)
F14 0.0644(11) 0.0612(12) 0.0263(9) -0.0011(8) 0.0044(8) -0.0085(9)
F15 0.0640(11) 0.0695(13) 0.0369(10) -0.0057(9) -0.0142(8) -0.0064(9)
F16 0.0433(11) 0.0572(12) 0.0676(12) 0.0015(9) -0.0058(8) -0.0077(9)
F17 0.0589(12) 0.0610(12) 0.0498(11) 0.0190(9) 0.0048(8) -0.0079(9)
F18 0.0672(12) 0.0617(13) 0.0343(10) 0.0160(8) -0.0112(8) -0.0134(9)

loop_
_geom_bond_atom_site_label_1
_geom_bond_atom_site_label_2
_geom_bond_distance
_geom_bond_site_symmetry_2
_geom_bond_publ_flag
Al1 O1 1.811(2) . ?
Al1 C1 1.987(3) . ?
Al1 C7 1.990(3) . ?
Al1 C13 1.991(3) . ?
O1 C19 1.255(3) . ?
O2 C19 1.299(4) . ?
O2 C20 1.446(4) . ?
C1 C2 1.374(4) . ?
C1 C6 1.385(4) . ?
C2 F2 1.351(3) . ?
C2 C3 1.387(4) . ?
C3 F3 1.346(3) . ?
C3 C4 1.360(4) . ?
C4 F4 1.350(3) . ?
C4 C5 1.365(4) . ?
C5 F5 1.352(3) . ?
C5 C6 1.364(4) . ?
C6 F6 1.362(3) . ?
C7 C12 1.374(4) . ?
C7 C8 1.380(4) . ?
C8 C9 1.373(4) . ?
C8 F8 1.356(3) . ?
C9 F9 1.346(3) . ?
C9 C10 1.368(4) . ?
C10 F10 1.348(3) . ?
C10 C11 1.378(4) . ?
C11 F11 1.344(3) . ?
C11 C12 1.375(4) . ?
C12 F12 1.365(3) . ?
C13 C18 1.382(4) . ?
C13 C14 1.386(4) . ?
C14 F14 1.359(3) . ?
C14 C15 1.367(4) . ?
C15 F15 1.348(3) . ?
C15 C16 1.375(4) . ?
C16 F16 1.341(3) . ?
C16 C17 1.370(4) . ?
C17 F17 1.352(3) . ?
C17 C18 1.368(4) . ?
C18 F18 1.355(3) . ?
C19 C21 1.450(5) . ?
C21 C22 1.329(5) . ?
C21 C23 1.483(5) . ?
